data_1529417
loop_
_publ_author_name
'I.N. Flerov'
'M.V. Gorev'
'V.D. Fokina'
'A.F. Bovina'
'M.S. Molokeev'
'E.I. Pogoreltsev'
'N.M. Laptash'

_publ_contact_author_address
;
Kirensky Institute of Physics of SB RAS 
Akademgorodok 50-38
660036 Krasnoyarsk
Russia 
;
_publ_contact_author_email msmolokeev@gmail.com
_publ_contact_author_fax +(3912)43-89-23
_publ_contact_author_name 'Molokeev Maxim'
_publ_contact_author_phone +7-950-437-17-72
_publ_section_title
;
 Heat capacity, structure, and p-T phase diagram of elpasolite
 (NH4)2KMoO3F3
;
_journal_issue 1
_journal_name_full 'Physics of the Solid State'
_journal_page_first 141
_journal_page_last 147
_journal_paper_doi 10.1134/S1063783407010234
_journal_volume 49
_journal_year 2007
_chemical_formula_sum 'F3 H12 K Mo N3 O3'
_chemical_formula_weight 276.34
_chemical_name_systematic ' ?'
_space_group_IT_number 225
_symmetry_cell_setting cubic
_symmetry_space_group_name_Hall '-F 4 2 3'
_symmetry_space_group_name_H-M 'F m -3 m'
_cell_angle_alpha 90.00000
_cell_angle_beta 90.00000
_cell_angle_gamma 90.00000
_cell_formula_units_Z 4
_cell_length_a 9.01011(10)
_cell_length_b 9.01011(10)
_cell_length_c 9.01011(10)
_cell_volume 731.459(14)
_computing_structure_refinement FULLPROF
_diffrn_radiation_type X-ray
_pd_instr_location ' ?'
_pd_meas_2theta_range_inc 0.020000
_pd_meas_2theta_range_max 110.00000
_pd_meas_2theta_range_min 16.00000
_pd_meas_number_of_points 4701
_pd_proc_2theta_range_inc 0.020000
_pd_proc_2theta_range_max 110.0343
_pd_proc_2theta_range_min 16.0343
_pd_proc_ls_pref_orient_corr ' ?'
_pd_proc_ls_prof_R_factor 7.0241
_pd_proc_ls_prof_wR_expected 6.4985
_pd_proc_ls_prof_wR_factor 9.4254
_pd_proc_wavelength 1.540600
_pd_spec_mounting ' ?'
_refine_ls_number_parameters 22
_refine_ls_number_reflns 90
_refine_ls_number_restraints 0
_refine_ls_R_I_factor 5.8308
_cod_data_source_file NH42KMoO3F3.cif
_cod_data_source_block global
_cod_depositor_comments
;
The following automatic conversions were performed:

'_symmetry_cell_setting' value 'Cubic' changed to 'cubic' according
to the built-in table from CIF Core dictionary named 'cif_core.dic'
version 2.4.1 from 2010-06-29.

Automatic conversion script
Id: cif_fix_values 3392 2015-05-12 13:50:21Z andrius 
;
_cod_original_cell_volume 731.458(14)
_cod_original_sg_symbol_H-M 'F M 3 M'
_cod_database_code 1529417
_pd_proc_ls_prof_cr_factor 13.8412
_pd_proc_ls_prof_cwr_factor 14.4675
_pd_proc_ls_prof_cwr_expected 9.9749
_pd_proc_ls_prof_chi2 2.1036
_pd_proc_ls_prof_echi2 2.1464

loop_
_symmetry_equiv_pos_as_xyz
x,y,z
x,-y,-z
-x,y,-z
-x,-y,z
y,z,x
-y,-z,x
y,-z,-x
-y,z,-x
z,x,y
-z,x,-y
-z,-x,y
z,-x,-y
y,x,z
-y,x,-z
y,-x,-z
-y,-x,z
z,y,x
-z,-y,x
-z,y,-x
z,-y,-x
x,z,y
x,-z,-y
-x,-z,y
-x,z,-y
-x,-y,-z
-x,y,z
x,-y,z
x,y,-z
-y,-z,-x
y,z,-x
-y,z,x
y,-z,x
-z,-x,-y
z,-x,y
z,x,-y
-z,x,y
-y,-x,-z
y,-x,z
-y,x,z
y,x,-z
-z,-y,-x
z,y,-x
z,-y,x
-z,y,x
-x,-z,-y
-x,z,y
x,z,-y
x,-z,y
x+1/2,y+1/2,z
x+1/2,-y+1/2,-z
-x+1/2,y+1/2,-z
-x+1/2,-y+1/2,z
y+1/2,z+1/2,x
-y+1/2,-z+1/2,x
y+1/2,-z+1/2,-x
-y+1/2,z+1/2,-x
z+1/2,x+1/2,y
-z+1/2,x+1/2,-y
-z+1/2,-x+1/2,y
z+1/2,-x+1/2,-y
y+1/2,x+1/2,z
-y+1/2,x+1/2,-z
y+1/2,-x+1/2,-z
-y+1/2,-x+1/2,z
z+1/2,y+1/2,x
-z+1/2,-y+1/2,x
-z+1/2,y+1/2,-x
z+1/2,-y+1/2,-x
x+1/2,z+1/2,y
x+1/2,-z+1/2,-y
-x+1/2,-z+1/2,y
-x+1/2,z+1/2,-y
-x+1/2,-y+1/2,-z
-x+1/2,y+1/2,z
x+1/2,-y+1/2,z
x+1/2,y+1/2,-z
-y+1/2,-z+1/2,-x
y+1/2,z+1/2,-x
-y+1/2,z+1/2,x
y+1/2,-z+1/2,x
-z+1/2,-x+1/2,-y
z+1/2,-x+1/2,y
z+1/2,x+1/2,-y
-z+1/2,x+1/2,y
-y+1/2,-x+1/2,-z
y+1/2,-x+1/2,z
-y+1/2,x+1/2,z
y+1/2,x+1/2,-z
-z+1/2,-y+1/2,-x
z+1/2,y+1/2,-x
z+1/2,-y+1/2,x
-z+1/2,y+1/2,x
-x+1/2,-z+1/2,-y
-x+1/2,z+1/2,y
x+1/2,z+1/2,-y
x+1/2,-z+1/2,y
x+1/2,y,z+1/2
x+1/2,-y,-z+1/2
-x+1/2,y,-z+1/2
-x+1/2,-y,z+1/2
y+1/2,z,x+1/2
-y+1/2,-z,x+1/2
y+1/2,-z,-x+1/2
-y+1/2,z,-x+1/2
z+1/2,x,y+1/2
-z+1/2,x,-y+1/2
-z+1/2,-x,y+1/2
z+1/2,-x,-y+1/2
y+1/2,x,z+1/2
-y+1/2,x,-z+1/2
y+1/2,-x,-z+1/2
-y+1/2,-x,z+1/2
z+1/2,y,x+1/2
-z+1/2,-y,x+1/2
-z+1/2,y,-x+1/2
z+1/2,-y,-x+1/2
x+1/2,z,y+1/2
x+1/2,-z,-y+1/2
-x+1/2,-z,y+1/2
-x+1/2,z,-y+1/2
-x+1/2,-y,-z+1/2
-x+1/2,y,z+1/2
x+1/2,-y,z+1/2
x+1/2,y,-z+1/2
-y+1/2,-z,-x+1/2
y+1/2,z,-x+1/2
-y+1/2,z,x+1/2
y+1/2,-z,x+1/2
-z+1/2,-x,-y+1/2
z+1/2,-x,y+1/2
z+1/2,x,-y+1/2
-z+1/2,x,y+1/2
-y+1/2,-x,-z+1/2
y+1/2,-x,z+1/2
-y+1/2,x,z+1/2
y+1/2,x,-z+1/2
-z+1/2,-y,-x+1/2
z+1/2,y,-x+1/2
z+1/2,-y,x+1/2
-z+1/2,y,x+1/2
-x+1/2,-z,-y+1/2
-x+1/2,z,y+1/2
x+1/2,z,-y+1/2
x+1/2,-z,y+1/2
x,y+1/2,z+1/2
x,-y+1/2,-z+1/2
-x,y+1/2,-z+1/2
-x,-y+1/2,z+1/2
y,z+1/2,x+1/2
-y,-z+1/2,x+1/2
y,-z+1/2,-x+1/2
-y,z+1/2,-x+1/2
z,x+1/2,y+1/2
-z,x+1/2,-y+1/2
-z,-x+1/2,y+1/2
z,-x+1/2,-y+1/2
y,x+1/2,z+1/2
-y,x+1/2,-z+1/2
y,-x+1/2,-z+1/2
-y,-x+1/2,z+1/2
z,y+1/2,x+1/2
-z,-y+1/2,x+1/2
-z,y+1/2,-x+1/2
z,-y+1/2,-x+1/2
x,z+1/2,y+1/2
x,-z+1/2,-y+1/2
-x,-z+1/2,y+1/2
-x,z+1/2,-y+1/2
-x,-y+1/2,-z+1/2
-x,y+1/2,z+1/2
x,-y+1/2,z+1/2
x,y+1/2,-z+1/2
-y,-z+1/2,-x+1/2
y,z+1/2,-x+1/2
-y,z+1/2,x+1/2
y,-z+1/2,x+1/2
-z,-x+1/2,-y+1/2
z,-x+1/2,y+1/2
z,x+1/2,-y+1/2
-z,x+1/2,y+1/2
-y,-x+1/2,-z+1/2
y,-x+1/2,z+1/2
-y,x+1/2,z+1/2
y,x+1/2,-z+1/2
-z,-y+1/2,-x+1/2
z,y+1/2,-x+1/2
z,-y+1/2,x+1/2
-z,y+1/2,x+1/2
-x,-z+1/2,-y+1/2
-x,z+1/2,y+1/2
x,z+1/2,-y+1/2
x,-z+1/2,y+1/2

loop_
_atom_site_label
_atom_site_fract_x
_atom_site_fract_y
_atom_site_fract_z
_atom_site_U_iso_or_equiv
_atom_site_occupancy
_atom_site_adp_type
_atom_site_type_symbol
Mo 0.00000 0.00000 0.00000 0.0379(5) 1.00000 Uiso Mo
K1 0.50000 0.00000 0.00000 0.0549(10) 1.00000 Uiso K
N2 0.25000 0.25000 0.25000 0.0200(16) 1.00024 Uiso N
H2 0.19800 0.19800 0.19800 0.028(12) 1.00018 Uiso H
O 0.2097(3) 0.00000 0.00000 0.085(3) 0.50008 Uani O
F 0.2097(3) 0.00000 0.00000 0.085(3) 0.50008 Uani F

loop_
_atom_site_aniso_label
_atom_site_aniso_U_11
_atom_site_aniso_U_22
_atom_site_aniso_U_33
_atom_site_aniso_U_12
_atom_site_aniso_U_13
_atom_site_aniso_U_23
_atom_site_aniso_type_symbol
O 0.007(2) 0.125(3) 0.125(3) 0.00000 0.00000 0.00000 O
F 0.007(2) 0.125(3) 0.125(3) 0.00000 0.00000 0.00000 F

loop_
_atom_type_symbol
_atom_type_scat_Cromer_Mann_a1
_atom_type_scat_Cromer_Mann_b1
_atom_type_scat_Cromer_Mann_a2
_atom_type_scat_Cromer_Mann_b2
_atom_type_scat_Cromer_Mann_a3
_atom_type_scat_Cromer_Mann_b3
_atom_type_scat_Cromer_Mann_a4
_atom_type_scat_Cromer_Mann_b4
_atom_type_scat_Cromer_Mann_c
_atom_type_scat_dispersion_real
_atom_type_scat_dispersion_imag
_atom_type_scat_source
mo 3.70250 0.27720 17.23560 1.09580 12.88760 11.00400 3.74290 61.65840 4.38750 -0.19100 2.73500 International_Tables_for_Crystallography_Vol.C(1991)_Tables_6.1.1.4_and_6.1.1.5
k 8.21860 12.79490 7.43980 0.77480 1.05190 213.18700 0.86590 41.68410 1.42280 0.36500 1.06600 International_Tables_for_Crystallography_Vol.C(1991)_Tables_6.1.1.4_and_6.1.1.5
n 12.21260 0.00570 3.13220 9.89330 2.01250 28.99750 1.16630 0.58260 -11.52900 0.02900 0.01800 International_Tables_for_Crystallography_Vol.C(1991)_Tables_6.1.1.4_and_6.1.1.5
h 0.49300 10.51090 0.32291 26.12570 0.14019 3.14236 0.04081 57.79970 0.00304 0.00000 0.00000 International_Tables_for_Crystallography_Vol.C(1991)_Tables_6.1.1.4_and_6.1.1.5
o 3.04850 13.27710 2.28680 5.70110 1.54630 0.32390 0.86700 32.90890 0.25080 0.04700 0.03200 International_Tables_for_Crystallography_Vol.C(1991)_Tables_6.1.1.4_and_6.1.1.5
f 3.53920 10.28250 2.64120 4.29440 1.51700 0.26150 1.02430 26.14760 0.27760 0.06900 0.05300 International_Tables_for_Crystallography_Vol.C(1991)_Tables_6.1.1.4_and_6.1.1.5
